data_7034666
loop_
_publ_author_name
'Zhao, De-Chuan'
'Hu, Yang-Yang'
'Ding, Hong'
'Guo, Hai-Yang'
'Cui, Xiao-Bing'
'Zhang, Xiao'
'Huo, Qi-Sheng'
'Xu, Ji-Qing'

_publ_section_title
;
 Polyoxometalate-based organic-inorganic hybrid compounds containing
 transition metal mixed-organic-ligand complexes of N-containing and
 pyridinecarboxylate ligands.
;
_journal_issue 19
_journal_name_full 'Dalton transactions (Cambridge, England : 2003)'
_journal_page_first 8971
_journal_page_last 8983
_journal_paper_doi 10.1039/c5dt00201j
_journal_volume 44
_journal_year 2015
_chemical_formula_sum 'C52 H40 Cl2 Cu4 N10 O44 Si W12'
_chemical_formula_weight 4068.29
_chemical_name_systematic
; 
 ? 
;
_space_group_IT_number 14
_symmetry_cell_setting monoclinic
_symmetry_space_group_name_Hall '-P 2ybc'
_symmetry_space_group_name_H-M 'P 1 21/c 1'
_atom_sites_solution_hydrogens geom
_atom_sites_solution_primary direct
_atom_sites_solution_secondary difmap
_audit_creation_method SHELXL-97
_audit_update_record
;
2015-03-09 deposited with the CCDC.
2015-03-30 downloaded from the CCDC.
;
_cell_angle_alpha 90.00
_cell_angle_beta 126.20(2)
_cell_angle_gamma 90.00
_cell_formula_units_Z 2
_cell_length_a 14.797(3)
_cell_length_b 13.334(3)
_cell_length_c 23.821(7)
_cell_measurement_reflns_used 32706
_cell_measurement_temperature 293(2)
_cell_measurement_theta_max 27.50
_cell_measurement_theta_min 2.99
_cell_volume 3792.7(19)
_computing_data_collection 'Bruker XSCANS'
_computing_molecular_graphics 'Bruker SHELXTL'
_computing_publication_material 'Bruker SHELXTL'
_computing_structure_refinement 'SHELXL-97 (Sheldrick, 1997)'
_computing_structure_solution 'SHELXS-97 (Sheldrick, 1990)'
_diffrn_ambient_temperature 293(2)
_diffrn_measured_fraction_theta_full 0.993
_diffrn_measured_fraction_theta_max 0.993
_diffrn_measurement_device_type 'Bruker P4'
_diffrn_radiation_monochromator graphite
_diffrn_radiation_source 'fine-focus sealed tube'
_diffrn_radiation_type MoK\a
_diffrn_radiation_wavelength 0.71073
_diffrn_reflns_av_R_equivalents 0.0590
_diffrn_reflns_av_unetI/netI 0.0536
_diffrn_reflns_limit_h_max 19
_diffrn_reflns_limit_h_min -19
_diffrn_reflns_limit_k_max 17
_diffrn_reflns_limit_k_min -17
_diffrn_reflns_limit_l_max 30
_diffrn_reflns_limit_l_min -27
_diffrn_reflns_number 34560
_diffrn_reflns_theta_full 27.48
_diffrn_reflns_theta_max 27.48
_diffrn_reflns_theta_min 2.99
_exptl_absorpt_coefficient_mu 19.397
_exptl_absorpt_correction_T_max 0.1060
_exptl_absorpt_correction_T_min 0.0679
_exptl_absorpt_correction_type empirical
_exptl_crystal_colour blue
_exptl_crystal_density_diffrn 3.562
_exptl_crystal_density_method 'not measured'
_exptl_crystal_description block
_exptl_crystal_F_000 3652
_exptl_crystal_size_max 0.30
_exptl_crystal_size_mid 0.22
_exptl_crystal_size_min 0.21
_refine_diff_density_max 3.785
_refine_diff_density_min -3.041
_refine_diff_density_rms 0.500
_refine_ls_extinction_coef 0.00015(3)
_refine_ls_extinction_expression Fc^*^=kFc[1+0.001xFc^2^\l^3^/sin(2\q)]^-1/4^
_refine_ls_extinction_method SHELXL
_refine_ls_goodness_of_fit_ref 1.063
_refine_ls_hydrogen_treatment constr
_refine_ls_matrix_type full
_refine_ls_number_parameters 584
_refine_ls_number_reflns 8628
_refine_ls_number_restraints 492
_refine_ls_restrained_S_all 1.040
_refine_ls_R_factor_all 0.0945
_refine_ls_R_factor_gt 0.0894
_refine_ls_shift/su_max 0.010
_refine_ls_shift/su_mean 0.000
_refine_ls_structure_factor_coef Fsqd
_refine_ls_weighting_details 'calc w=1/[\s^2^(Fo^2^)+(0.0000P)^2^+999.4719P] where P=(Fo^2^+2Fc^2^)/3'
_refine_ls_weighting_scheme calc
_refine_ls_wR_factor_gt 0.2027
_refine_ls_wR_factor_ref 0.2051
_reflns_number_gt 8096
_reflns_number_total 8628
_reflns_threshold_expression >2sigma(I)
_cod_data_source_file c5dt00201j2.cif
_cod_data_source_block k5
_cod_depositor_comments 'Adding full bibliography for 7034662--7034666.cif.'
_cod_original_cell_volume 3792.7(16)
_cod_original_sg_symbol_H-M P21/c
_cod_database_code 7034666

loop_
_symmetry_equiv_pos_as_xyz
'x, y, z'
'-x, y+1/2, -z+1/2'
'-x, -y, -z'
'x, -y-1/2, z-1/2'

loop_
_atom_site_label
_atom_site_type_symbol
_atom_site_fract_x
_atom_site_fract_y
_atom_site_fract_z
_atom_site_U_iso_or_equiv
_atom_site_adp_type
_atom_site_occupancy
_atom_site_symmetry_multiplicity
_atom_site_calc_flag
_atom_site_refinement_flags
W1 W 1.27887(8) -0.34982(8) 0.36837(5) 0.0220(2) Uani 1 1 d .
W2 W 1.24236(8) -0.61188(8) 0.36943(5) 0.0260(3) Uani 1 1 d .
W3 W 1.58258(8) -0.48467(7) 0.67332(5) 0.0159(2) Uani 1 1 d .
W4 W 1.36235(8) -0.33456(7) 0.54092(5) 0.0174(2) Uani 1 1 d .
W8 W 1.32454(8) -0.59666(8) 0.54179(5) 0.0206(2) Uani 1 1 d .
W11 W 1.46288(11) -0.76271(8) 0.50111(5) 0.0274(3) Uani 1 1 d .
Cu1 Cu 1.0834(3) 0.1853(3) 0.47713(18) 0.0347(9) Uani 1 1 d .
Cu2 Cu 1.3323(2) -0.1127(2) 0.63225(15) 0.0200(6) Uani 1 1 d .
Si1 Si 1.5000 -0.5000 0.5000 0.024(2) Uani 1 2 d S
O1 O 1.540(3) -0.517(3) 0.452(2) 0.025(5) Uani 0.50 1 d PU
O2 O 1.602(3) -0.503(3) 0.5823(19) 0.026(5) Uani 0.50 1 d PU
O3 O 1.407(3) -0.586(3) 0.484(2) 0.036(5) Uani 0.50 1 d PU
O4 O 1.435(3) -0.391(3) 0.482(2) 0.032(5) Uani 0.50 1 d PU
O21 O 1.1724(17) -0.2791(17) 0.3057(11) 0.035(4) Uani 1 1 d U
O20 O 1.445(2) -0.8854(17) 0.5021(11) 0.041(5) Uani 1 1 d U
O19 O 1.1205(16) -0.6644(17) 0.3081(11) 0.035(4) Uani 1 1 d U
O18 O 1.2900(19) -0.4563(18) 0.5329(12) 0.048(4) Uani 1 1 d U
O17 O 1.2927(15) -0.2576(17) 0.5597(11) 0.035(4) Uani 1 1 d U
O16 O 1.2397(16) -0.6395(18) 0.5605(12) 0.041(5) Uani 1 1 d U
O15 O 1.6200(19) -0.4770(14) 0.7538(10) 0.034(5) Uani 1 1 d U
O14 O 1.4806(18) -0.3744(18) 0.6297(13) 0.049(5) Uani 1 1 d U
N5 N 1.0932(17) 0.1092(16) 0.4084(11) 0.021(4) Uani 1 1 d U
O12 O 1.4549(19) -0.5694(19) 0.6292(13) 0.052(5) Uani 1 1 d U
O11 O 1.3069(18) -0.5973(17) 0.3221(13) 0.043(4) Uani 1 1 d U
O10 O 1.2033(19) -0.4718(18) 0.3532(13) 0.045(4) Uani 1 1 d U
O9 O 1.3325(18) -0.4030(18) 0.3194(14) 0.045(4) Uani 1 1 d U
O8 O 1.4611(19) -0.244(2) 0.5400(12) 0.049(5) Uani 1 1 d U
O7 O 1.335(2) -0.727(2) 0.4130(12) 0.049(4) Uani 1 1 d U
O6 O 1.268(2) -0.328(2) 0.4427(12) 0.050(4) Uani 1 1 d U
O5 O 1.390(2) -0.718(2) 0.5419(12) 0.054(5) Uani 1 1 d U
Cl1 Cl 1.1576(5) -0.0999(5) 0.6035(4) 0.0322(15) Uani 1 1 d .
N4 N 1.3971(15) -0.2049(13) 0.7127(10) 0.016(4) Uani 1 1 d .
N3 N 1.4911(18) -0.1143(16) 0.6662(10) 0.022(5) Uani 1 1 d .
O30 O 1.2985(18) -0.0375(17) 0.5518(11) 0.038(4) Uani 1 1 d U
O29 O 1.205(2) 0.0998(17) 0.5434(10) 0.041(5) Uani 1 1 d U
N1 N 0.9913(16) 0.3052(18) 0.4289(10) 0.023(5) Uani 1 1 d .
N2 N 1.0530(19) 0.2176(17) 0.5446(13) 0.028(5) Uani 1 1 d .
C15 C 1.560(2) -0.1728(19) 0.7215(13) 0.023(5) Uani 1 1 d .
C16 C 1.508(2) -0.2236(19) 0.7488(13) 0.024(5) Uani 1 1 d .
C21 C 1.030(2) 0.108(2) 0.3385(15) 0.029(6) Uani 1 1 d U
H21A H 0.9760 0.1581 0.3147 0.035 Uiso 1 1 calc R
C22 C 1.039(2) 0.036(2) 0.2993(13) 0.028(6) Uani 1 1 d .
H22A H 0.9924 0.0380 0.2509 0.034 Uiso 1 1 calc R
C7 C 0.956(2) 0.331(2) 0.5681(13) 0.026(6) Uani 1 1 d .
H7A H 0.9098 0.3859 0.5556 0.032 Uiso 1 1 calc R
C9 C 1.061(3) 0.193(3) 0.6450(16) 0.040(8) Uani 1 1 d .
H9A H 1.0845 0.1551 0.6842 0.047 Uiso 1 1 calc R
C26 C 1.232(2) 0.034(2) 0.5194(15) 0.027(6) Uani 1 1 d .
C11 C 1.536(2) -0.068(2) 0.6349(15) 0.028(6) Uani 1 1 d .
H11A H 1.4895 -0.0267 0.5969 0.034 Uiso 1 1 calc R
C6 C 0.9865(18) 0.3013(17) 0.5267(12) 0.014(4) Uani 1 1 d U
C24 C 1.182(2) -0.041(2) 0.4057(16) 0.030(6) Uani 1 1 d .
H24A H 1.2328 -0.0925 0.4305 0.036 Uiso 1 1 calc R
C20 C 1.338(3) -0.257(2) 0.7302(16) 0.034(7) Uani 1 1 d .
H20A H 1.2606 -0.2476 0.7039 0.041 Uiso 1 1 calc R
O22 O 1.230(2) -0.601(2) 0.4417(13) 0.055(5) Uani 1 1 d U
C25 C 1.1669(19) 0.034(2) 0.4390(13) 0.022(5) Uani 1 1 d .
C19 C 1.388(3) -0.323(2) 0.7857(15) 0.037(7) Uani 1 1 d .
H19A H 1.3461 -0.3576 0.7965 0.044 Uiso 1 1 calc R
C14 C 1.671(2) -0.185(2) 0.7475(16) 0.036(7) Uani 1 1 d .
H14A H 1.7176 -0.2268 0.7856 0.043 Uiso 1 1 calc R
C23 C 1.118(2) -0.037(2) 0.3343(15) 0.032(6) Uani 1 1 d .
H23A H 1.1288 -0.0846 0.3100 0.038 Uiso 1 1 calc R
C1 C 0.969(3) 0.349(2) 0.3719(15) 0.035(7) Uani 1 1 d .
H1A H 1.0012 0.3224 0.3518 0.042 Uiso 1 1 calc R
C12 C 1.645(3) -0.082(2) 0.6576(17) 0.037(7) Uani 1 1 d U
H12A H 1.6698 -0.0557 0.6330 0.045 Uiso 1 1 calc R
C8 C 0.994(2) 0.279(3) 0.6281(13) 0.031(6) Uani 1 1 d .
H8A H 0.9755 0.3007 0.6573 0.037 Uiso 1 1 calc R
C18 C 1.501(3) -0.335(2) 0.8241(15) 0.043(9) Uani 1 1 d .
H18A H 1.5370 -0.3769 0.8627 0.052 Uiso 1 1 calc R
C4 C 0.884(3) 0.435(3) 0.4338(18) 0.041(8) Uani 1 1 d .
H4A H 0.8531 0.4625 0.4547 0.050 Uiso 1 1 calc R
C17 C 1.561(3) -0.287(2) 0.8066(13) 0.035(7) Uani 1 1 d .
H17A H 1.6377 -0.2954 0.8333 0.042 Uiso 1 1 calc R
C13 C 1.714(2) -0.135(3) 0.7159(19) 0.045(9) Uani 1 1 d .
H13A H 1.7896 -0.1378 0.7356 0.054 Uiso 1 1 calc R
C10 C 1.091(3) 0.166(2) 0.6016(15) 0.034(6) Uani 1 1 d .
H10A H 1.1377 0.1111 0.6129 0.041 Uiso 1 1 calc R
C5 C 0.961(2) 0.350(2) 0.4652(16) 0.033(6) Uani 1 1 d U
C2 C 0.899(2) 0.435(2) 0.3390(15) 0.032(6) Uani 1 1 d .
H2A H 0.8802 0.4618 0.2974 0.039 Uiso 1 1 calc R
C3 C 0.861(3) 0.474(3) 0.376(2) 0.049(9) Uani 1 1 d .
H3A H 0.8153 0.5304 0.3580 0.059 Uiso 1 1 calc R
O23 O 1.601(2) -0.742(2) 0.5879(11) 0.046(4) Uani 1 1 d U

loop_
_atom_site_aniso_label
_atom_site_aniso_U_11
_atom_site_aniso_U_22
_atom_site_aniso_U_33
_atom_site_aniso_U_23
_atom_site_aniso_U_13
_atom_site_aniso_U_12
W1 0.0104(4) 0.0253(5) 0.0166(5) 0.0085(4) 0.0004(4) 0.0038(4)
W2 0.0103(4) 0.0294(6) 0.0179(5) -0.0112(4) -0.0030(4) -0.0003(4)
W3 0.0166(4) 0.0202(5) 0.0095(4) -0.0022(3) 0.0069(4) -0.0012(3)
W4 0.0147(4) 0.0209(5) 0.0170(5) -0.0071(4) 0.0097(4) -0.0019(3)
W8 0.0193(5) 0.0274(5) 0.0200(5) 0.0066(4) 0.0143(4) 0.0060(4)
W11 0.0465(7) 0.0126(5) 0.0160(5) -0.0022(4) 0.0145(5) -0.0044(4)
Cu1 0.049(2) 0.037(2) 0.0211(17) 0.0099(14) 0.0226(17) 0.0229(17)
Cu2 0.0155(13) 0.0202(15) 0.0164(14) 0.0038(11) 0.0051(12) 0.0052(11)
Si1 0.029(5) 0.011(4) 0.033(5) -0.006(4) 0.019(5) -0.008(4)
O1 0.023(8) 0.030(9) 0.034(9) -0.002(8) 0.023(7) 0.007(8)
O2 0.024(8) 0.036(9) 0.029(8) -0.004(8) 0.022(6) 0.003(7)
O3 0.032(6) 0.043(7) 0.034(7) -0.001(6) 0.019(6) 0.012(6)
O4 0.026(7) 0.035(7) 0.036(7) -0.003(7) 0.018(6) 0.001(7)
O21 0.033(10) 0.043(11) 0.031(10) 0.014(8) 0.021(8) 0.004(8)
O20 0.047(11) 0.035(11) 0.030(10) -0.004(8) 0.017(9) 0.001(9)
O19 0.027(9) 0.043(10) 0.042(10) -0.014(9) 0.024(8) -0.005(8)
O18 0.030(6) 0.037(6) 0.041(6) 0.002(6) 0.002(5) -0.004(6)
O17 0.012(6) 0.044(8) 0.036(7) -0.006(7) 0.006(6) -0.003(6)
O16 0.018(8) 0.050(11) 0.039(10) 0.014(9) 0.008(8) 0.003(8)
O15 0.051(11) 0.022(9) 0.021(9) -0.009(7) 0.017(9) 0.008(8)
O14 0.024(6) 0.040(7) 0.047(7) 0.003(6) 0.001(6) -0.007(6)
N5 0.021(4) 0.021(4) 0.021(4) -0.0002(10) 0.012(3) 0.0004(10)
O12 0.034(7) 0.041(7) 0.045(7) 0.002(6) 0.004(6) 0.004(6)
O11 0.035(7) 0.039(7) 0.059(7) -0.002(7) 0.030(6) 0.009(6)
O10 0.038(6) 0.042(7) 0.052(7) 0.002(6) 0.025(6) 0.003(6)
O9 0.032(7) 0.039(8) 0.065(8) -0.004(7) 0.028(6) -0.002(6)
O8 0.031(7) 0.058(8) 0.034(7) -0.001(7) 0.006(6) -0.021(7)
O7 0.049(7) 0.061(8) 0.034(7) 0.002(6) 0.024(6) 0.026(7)
O6 0.039(6) 0.054(7) 0.038(7) 0.003(6) 0.012(6) -0.015(6)
O5 0.055(7) 0.057(8) 0.028(7) 0.002(6) 0.011(6) 0.032(7)
Cl1 0.020(3) 0.032(4) 0.038(4) -0.006(3) 0.014(3) -0.001(3)
N4 0.006(8) 0.004(8) 0.018(10) -0.001(7) -0.003(7) 0.000(6)
N3 0.023(10) 0.024(11) 0.008(9) -0.003(8) 0.002(8) 0.010(8)
O30 0.033(8) 0.038(9) 0.031(8) 0.006(7) 0.012(7) 0.002(7)
O29 0.055(12) 0.039(11) 0.017(9) -0.003(8) 0.016(8) 0.002(9)
N1 0.010(9) 0.042(13) 0.013(9) -0.003(9) 0.005(8) 0.001(9)
N2 0.025(11) 0.020(11) 0.039(14) 0.011(10) 0.020(11) 0.003(9)
C15 0.028(13) 0.017(12) 0.022(12) 0.000(9) 0.013(11) 0.005(10)
C16 0.026(13) 0.020(12) 0.015(12) -0.002(9) 0.006(10) -0.004(10)
C21 0.029(6) 0.029(6) 0.029(6) 0.0001(10) 0.017(3) 0.0000(10)
C22 0.029(14) 0.039(16) 0.009(11) 0.004(10) 0.008(11) 0.013(12)
C7 0.019(12) 0.038(15) 0.018(12) -0.007(11) 0.009(10) -0.010(11)
C9 0.043(18) 0.06(2) 0.027(15) -0.010(14) 0.025(14) -0.026(16)
C26 0.028(13) 0.031(14) 0.037(15) 0.008(12) 0.028(13) -0.002(11)
C11 0.022(12) 0.043(17) 0.027(14) 0.002(12) 0.018(12) 0.002(12)
C6 0.014(4) 0.014(4) 0.014(4) 0.0000(10) 0.008(3) -0.0001(10)
C24 0.031(14) 0.015(12) 0.050(18) 0.009(11) 0.028(14) 0.012(10)
C20 0.043(17) 0.040(17) 0.032(15) 0.000(13) 0.029(14) 0.005(14)
O22 0.052(7) 0.050(7) 0.036(7) 0.000(6) 0.011(6) 0.022(6)
C25 0.010(10) 0.037(15) 0.021(12) 0.002(10) 0.010(10) 0.007(10)
C19 0.07(2) 0.027(15) 0.026(15) 0.005(12) 0.039(17) 0.007(15)
C14 0.021(13) 0.025(14) 0.030(15) 0.003(12) -0.002(12) 0.005(11)
C23 0.024(13) 0.021(13) 0.032(15) -0.002(11) 0.007(12) 0.005(10)
C1 0.057(19) 0.036(16) 0.029(15) 0.006(12) 0.034(15) 0.004(14)
C12 0.037(7) 0.037(7) 0.037(7) -0.0001(10) 0.022(4) -0.0001(10)
C8 0.024(13) 0.06(2) 0.011(11) 0.005(12) 0.011(11) 0.004(13)
C18 0.09(3) 0.013(13) 0.017(13) -0.001(10) 0.028(17) -0.002(15)
C4 0.031(15) 0.05(2) 0.047(19) -0.020(16) 0.027(15) 0.002(14)
C17 0.047(17) 0.038(17) 0.008(11) 0.007(11) 0.010(12) 0.027(14)
C13 0.008(11) 0.05(2) 0.06(2) -0.022(17) 0.011(13) -0.003(12)
C10 0.037(16) 0.028(15) 0.023(14) 0.003(11) 0.011(13) 0.001(12)
C5 0.032(6) 0.033(6) 0.033(6) 0.0001(10) 0.019(4) -0.0001(10)
C2 0.018(12) 0.046(18) 0.022(13) 0.011(12) 0.005(11) 0.003(12)
C3 0.06(2) 0.040(19) 0.05(2) -0.001(16) 0.035(19) 0.019(16)
O23 0.046(7) 0.069(9) 0.025(7) 0.004(7) 0.022(6) -0.012(7)

loop_
_atom_type_symbol
_atom_type_description
_atom_type_scat_dispersion_real
_atom_type_scat_dispersion_imag
_atom_type_scat_source
C C 0.0033 0.0016 'International Tables Vol C Tables 4.2.6.8 and 6.1.1.4'
H H 0.0000 0.0000 'International Tables Vol C Tables 4.2.6.8 and 6.1.1.4'
Cu Cu 0.3201 1.2651 'International Tables Vol C Tables 4.2.6.8 and 6.1.1.4'
N N 0.0061 0.0033 'International Tables Vol C Tables 4.2.6.8 and 6.1.1.4'
O O 0.0106 0.0060 'International Tables Vol C Tables 4.2.6.8 and 6.1.1.4'
Cl Cl 0.1484 0.1585 'International Tables Vol C Tables 4.2.6.8 and 6.1.1.4'
Si Si 0.0817 0.0704 'International Tables Vol C Tables 4.2.6.8 and 6.1.1.4'
W W -0.8490 6.8722 'International Tables Vol C Tables 4.2.6.8 and 6.1.1.4'

loop_
_geom_angle_atom_site_label_1
_geom_angle_atom_site_label_2
_geom_angle_atom_site_label_3
_geom_angle
_geom_angle_site_symmetry_1
_geom_angle_site_symmetry_3
O21 W1 O10 100.1(10) . .
O21 W1 O6 101.2(11) . .
O10 W1 O6 86.8(11) . .
O21 W1 O23 102.0(11) . 3_846
O10 W1 O23 157.8(11) . 3_846
O6 W1 O23 87.5(10) . 3_846
O21 W1 O9 100.2(10) . .
O10 W1 O9 88.6(10) . .
O6 W1 O9 158.6(11) . .
O23 W1 O9 88.9(10) 3_846 .
O21 W1 O4 156.6(13) . .
O10 W1 O4 95.0(13) . .
O6 W1 O4 61.7(12) . .
O23 W1 O4 63.6(12) 3_846 .
O9 W1 O4 98.0(12) . .
O21 W1 O2 156.4(12) . 3_846
O10 W1 O2 65.0(11) . 3_846
O6 W1 O2 96.3(11) . 3_846
O23 W1 O2 94.4(12) 3_846 3_846
O9 W1 O2 63.0(11) . 3_846
O4 W1 O2 47.0(13) . 3_846
O19 W2 O22 101.3(11) . .
O19 W2 O11 100.9(10) . .
O22 W2 O11 157.7(11) . .
O19 W2 O7 101.3(11) . .
O22 W2 O7 89.3(10) . .
O11 W2 O7 87.5(10) . .
O19 W2 O10 101.0(11) . .
O22 W2 O10 86.0(11) . .
O11 W2 O10 88.7(10) . .
O7 W2 O10 157.7(11) . .
O19 W2 O3 156.1(14) . .
O22 W2 O3 61.2(13) . .
O11 W2 O3 97.7(13) . .
O7 W2 O3 64.7(13) . .
O10 W2 O3 94.2(13) . .
O19 W2 O2 156.7(12) . 3_846
O22 W2 O2 95.9(12) . 3_846
O11 W2 O2 62.4(11) . 3_846
O7 W2 O2 94.5(12) . 3_846
O10 W2 O2 64.5(11) . 3_846
O3 W2 O2 47.1(14) . 3_846
O15 W3 O9 101.1(10) . 3_846
O15 W3 O12 102.7(12) . .
O9 W3 O12 88.2(10) 3_846 .
O15 W3 O14 101.4(11) . .
O9 W3 O14 157.5(12) 3_846 .
O12 W3 O14 87.1(10) . .
O15 W3 O11 102.0(11) . 3_846
O9 W3 O11 87.1(9) 3_846 3_846
O12 W3 O11 155.3(11) . 3_846
O14 W3 O11 88.0(10) . 3_846
O15 W3 O2 158.7(12) . .
O9 W3 O2 64.5(12) 3_846 .
O12 W3 O2 92.8(13) . .
O14 W3 O2 93.8(13) . .
O11 W3 O2 63.4(12) 3_846 .
O15 W3 O1 157.8(11) . 3_846
O9 W3 O1 95.5(11) 3_846 3_846
O12 W3 O1 62.9(12) . 3_846
O14 W3 O1 62.9(11) . 3_846
O11 W3 O1 93.4(11) 3_846 3_846
O2 W3 O1 43.5(12) . 3_846
O17 W4 O14 100.6(11) . .
O17 W4 O6 100.5(11) . .
O14 W4 O6 158.9(12) . .
O17 W4 O18 98.7(11) . .
O14 W4 O18 88.0(10) . .
O6 W4 O18 87.5(10) . .
O17 W4 O8 102.0(11) . .
O14 W4 O8 89.0(10) . .
O6 W4 O8 88.0(10) . .
O18 W4 O8 159.3(12) . .
O17 W4 O4 157.2(13) . .
O14 W4 O4 97.6(13) . .
O6 W4 O4 62.4(13) . .
O18 W4 O4 95.5(13) . .
O8 W4 O4 64.6(13) . .
O17 W4 O1 156.7(12) . 3_846
O14 W4 O1 63.9(12) . 3_846
O6 W4 O1 95.6(13) . 3_846
O18 W4 O1 65.2(12) . 3_846
O8 W4 O1 95.2(12) . 3_846
O4 W4 O1 45.9(14) . 3_846
O16 W8 O12 102.4(12) . .
O16 W8 O5 99.8(13) . .
O12 W8 O5 88.6(11) . .
O16 W8 O18 99.8(12) . .
O12 W8 O18 88.0(10) . .
O5 W8 O18 160.4(12) . .
O16 W8 O22 102.0(12) . .
O12 W8 O22 155.5(13) . .
O5 W8 O22 88.4(10) . .
O18 W8 O22 86.8(10) . .
O16 W8 O3 157.6(14) . .
O12 W8 O3 95.4(14) . .
O5 W8 O3 66.8(14) . .
O18 W8 O3 94.3(14) . .
O22 W8 O3 61.3(14) . .
O16 W8 O1 156.6(12) . 3_846
O12 W8 O1 62.6(13) . 3_846
O5 W8 O1 97.8(12) . 3_846
O18 W8 O1 63.7(11) . 3_846
O22 W8 O1 93.8(13) . 3_846
O3 W8 O1 45.7(14) . 3_846
O20 W11 O23 101.7(11) . .
O20 W11 O7 101.6(12) . .
O23 W11 O7 156.6(12) . .
O20 W11 O8 101.5(12) . 3_846
O23 W11 O8 88.4(9) . 3_846
O7 W11 O8 85.9(10) . 3_846
O20 W11 O5 99.0(12) . .
O23 W11 O5 88.2(10) . .
O7 W11 O5 89.3(10) . .
O8 W11 O5 159.5(12) 3_846 .
O20 W11 O4 156.2(12) . 3_846
O23 W11 O4 62.3(12) . 3_846
O7 W11 O4 95.1(13) . 3_846
O8 W11 O4 62.7(12) 3_846 3_846
O5 W11 O4 98.0(13) . 3_846
O20 W11 O3 155.6(13) . .
O23 W11 O3 95.0(13) . .
O7 W11 O3 63.2(13) . .
O8 W11 O3 96.6(13) 3_846 .
O5 W11 O3 63.6(13) . .
O4 W11 O3 48.2(14) 3_846 .
O29 Cu1 N2 90.9(9) . .
O29 Cu1 N1 162.2(10) . .
N2 Cu1 N1 83.4(9) . .
O29 Cu1 N5 83.4(9) . .
N2 Cu1 N5 161.1(9) . .
N1 Cu1 N5 107.1(9) . .
O30 Cu2 N3 87.7(9) . .
O30 Cu2 N4 165.0(9) . .
N3 Cu2 N4 79.6(8) . .
O30 Cu2 Cl1 94.6(7) . .
N3 Cu2 Cl1 173.8(6) . .
N4 Cu2 Cl1 98.9(6) . .
O30 Cu2 O17 84.0(9) . .
N3 Cu2 O17 90.6(7) . .
N4 Cu2 O17 88.3(8) . .
Cl1 Cu2 O17 95.3(5) . .
O1 Si1 O1 180.0(11) 3_846 .
O1 Si1 O2 66.8(18) 3_846 .
O1 Si1 O2 113.2(18) . .
O1 Si1 O2 113.2(18) 3_846 3_846
O1 Si1 O2 66.8(18) . 3_846
O2 Si1 O2 180(2) . 3_846
O1 Si1 O4 69(2) 3_846 .
O1 Si1 O4 111(2) . .
O2 Si1 O4 108(2) . .
O2 Si1 O4 72(2) 3_846 .
O1 Si1 O4 111(2) 3_846 3_846
O1 Si1 O4 69(2) . 3_846
O2 Si1 O4 72(2) . 3_846
O2 Si1 O4 108(2) 3_846 3_846
O4 Si1 O4 180(4) . 3_846
O1 Si1 O3 70(2) 3_846 .
O1 Si1 O3 110(2) . .
O2 Si1 O3 108(2) . .
O2 Si1 O3 72(2) 3_846 .
O4 Si1 O3 106(2) . .
O4 Si1 O3 74(2) 3_846 .
O1 Si1 O3 110(2) 3_846 3_846
O1 Si1 O3 70(2) . 3_846
O2 Si1 O3 72(2) . 3_846
O2 Si1 O3 108(2) 3_846 3_846
O4 Si1 O3 74(2) . 3_846
O4 Si1 O3 106(2) 3_846 3_846
O3 Si1 O3 180.000(6) . 3_846
Si1 O1 O2 57.5(16) . 3_846
Si1 O1 W4 122(2) . 3_846
O2 O1 W4 132(2) 3_846 3_846
Si1 O1 W3 124.2(18) . 3_846
O2 O1 W3 66.7(17) 3_846 3_846
W4 O1 W3 94.5(12) 3_846 3_846
Si1 O1 W8 120(2) . 3_846
O2 O1 W8 130(2) 3_846 3_846
W4 O1 W8 94.1(11) 3_846 3_846
W3 O1 W8 93.5(13) 3_846 3_846
Si1 O2 O1 55.8(17) . 3_846
Si1 O2 W3 125.5(18) . .
O1 O2 W3 69.8(16) 3_846 .
Si1 O2 W2 120(2) . 3_846
O1 O2 W2 131(2) 3_846 3_846
W3 O2 W2 95.4(13) . 3_846
Si1 O2 W1 119.9(19) . 3_846
O1 O2 W1 133(2) 3_846 3_846
W3 O2 W1 95.1(14) . 3_846
W2 O2 W1 93.6(12) 3_846 3_846
Si1 O3 W8 124(2) . .
Si1 O3 W2 121(2) . .
W8 O3 W2 97.6(16) . .
Si1 O3 W11 118(2) . .
W8 O3 W11 94.9(16) . .
W2 O3 W11 94.0(16) . .
Si1 O4 W4 122(2) . .
Si1 O4 W1 122(2) . .
W4 O4 W1 97.4(14) . .
Si1 O4 W11 119.1(19) . 3_846
W4 O4 W11 95.3(15) . 3_846
W1 O4 W11 94.7(15) . 3_846
W4 O18 W8 136.7(14) . .
W4 O17 Cu2 138.2(10) . .
W4 O14 W3 138.4(15) . .
C25 N5 C21 115(2) . .
C25 N5 Cu1 111.4(17) . .
C21 N5 Cu1 133.0(19) . .
W8 O12 W3 140.5(16) . .
W2 O11 W3 138.4(14) . 3_846
W1 O10 W2 136.5(13) . .
W1 O9 W3 137.3(15) . 3_846
W11 O8 W4 137.2(15) 3_846 .
W11 O7 W2 137.7(14) . .
W1 O6 W4 138.2(15) . .
W8 O5 W11 134.6(16) . .
C16 N4 C20 118(2) . .
C16 N4 Cu2 116.2(17) . .
C20 N4 Cu2 125.4(18) . .
C15 N3 C11 117(2) . .
C15 N3 Cu2 115.8(19) . .
C11 N3 Cu2 126.7(17) . .
C26 O30 Cu2 130(2) . .
C26 O29 Cu1 116.5(19) . .
C1 N1 C5 119(3) . .
C1 N1 Cu1 128.8(19) . .
C5 N1 Cu1 111.7(19) . .
C10 N2 C6 122(2) . .
C10 N2 Cu1 125(2) . .
C6 N2 Cu1 113.0(17) . .
N3 C15 C14 121(3) . .
N3 C15 C16 115(2) . .
C14 C15 C16 124(3) . .
N4 C16 C17 120(3) . .
N4 C16 C15 113(2) . .
C17 C16 C15 127(3) . .
N5 C21 C22 124(3) . .
N5 C21 H21A 117.9 . .
C22 C21 H21A 117.9 . .
C23 C22 C21 118(2) . .
C23 C22 H22A 121.0 . .
C21 C22 H22A 121.0 . .
C6 C7 C8 121(3) . .
C6 C7 H7A 119.7 . .
C8 C7 H7A 119.7 . .
C10 C9 C8 119(3) . .
C10 C9 H9A 120.7 . .
C8 C9 H9A 120.7 . .
O29 C26 O30 127(3) . .
O29 C26 C25 116(2) . .
O30 C26 C25 117(2) . .
C12 C11 N3 123(3) . .
C12 C11 H11A 118.5 . .
N3 C11 H11A 118.5 . .
C7 C6 N2 119(2) . .
C7 C6 C5 127(2) . .
N2 C6 C5 113(2) . .
C25 C24 C23 118(2) . .
C25 C24 H24A 121.1 . .
C23 C24 H24A 121.1 . .
N4 C20 C19 122(3) . .
N4 C20 H20A 118.9 . .
C19 C20 H20A 118.9 . .
W2 O22 W8 139.3(15) . .
N5 C25 C24 126(2) . .
N5 C25 C26 113(2) . .
C24 C25 C26 121(2) . .
C18 C19 C20 118(3) . .
C18 C19 H19A 120.8 . .
C20 C19 H19A 120.8 . .
C15 C14 C13 120(3) . .
C15 C14 H14A 120.2 . .
C13 C14 H14A 120.2 . .
C22 C23 C24 120(3) . .
C22 C23 H23A 120.2 . .
C24 C23 H23A 120.2 . .
N1 C1 C2 126(3) . .
N1 C1 H1A 117.2 . .
C2 C1 H1A 117.2 . .
C13 C12 C11 118(3) . .
C13 C12 H12A 120.8 . .
C11 C12 H12A 120.8 . .
C7 C8 C9 119(3) . .
C7 C8 H8A 120.5 . .
C9 C8 H8A 120.5 . .
C17 C18 C19 120(3) . .
C17 C18 H18A 119.8 . .
C19 C18 H18A 119.8 . .
C3 C4 C5 119(3) . .
C3 C4 H4A 120.4 . .
C5 C4 H4A 120.4 . .
C18 C17 C16 121(3) . .
C18 C17 H17A 119.7 . .
C16 C17 H17A 119.7 . .
C12 C13 C14 120(3) . .
C12 C13 H13A 119.9 . .
C14 C13 H13A 119.9 . .
N2 C10 C9 120(3) . .
N2 C10 H10A 120.0 . .
C9 C10 H10A 120.0 . .
N1 C5 C6 118(3) . .
N1 C5 C4 118(3) . .
C6 C5 C4 123(3) . .
C3 C2 C1 113(3) . .
C3 C2 H2A 123.7 . .
C1 C2 H2A 123.7 . .
C4 C3 C2 124(3) . .
C4 C3 H3A 117.9 . .
C2 C3 H3A 117.9 . .
W11 O23 W1 139.1(13) . 3_846

loop_
_geom_bond_atom_site_label_1
_geom_bond_atom_site_label_2
_geom_bond_distance
_geom_bond_site_symmetry_2
W1 O21 1.68(2) .
W1 O10 1.88(2) .
W1 O6 1.89(3) .
W1 O23 1.89(2) 3_846
W1 O9 1.89(2) .
W1 O4 2.37(4) .
W1 O2 2.43(4) 3_846
W2 O19 1.66(2) .
W2 O22 1.84(3) .
W2 O11 1.87(2) .
W2 O7 1.90(2) .
W2 O10 1.93(2) .
W2 O3 2.37(4) .
W2 O2 2.43(4) 3_846
W3 O15 1.656(19) .
W3 O9 1.90(2) 3_846
W3 O12 1.90(2) .
W3 O14 1.91(2) .
W3 O11 1.92(2) 3_846
W3 O2 2.36(3) .
W3 O1 2.41(4) 3_846
W4 O17 1.69(2) .
W4 O14 1.86(2) .
W4 O6 1.89(2) .
W4 O18 1.89(2) .
W4 O8 1.91(2) .
W4 O4 2.33(4) .
W4 O1 2.39(3) 3_846
W8 O16 1.66(2) .
W8 O12 1.86(2) .
W8 O5 1.89(2) .
W8 O18 1.92(2) .
W8 O22 1.92(2) .
W8 O3 2.32(4) .
W8 O1 2.45(4) 3_846
W11 O20 1.66(2) .
W11 O23 1.88(2) .
W11 O7 1.88(2) .
W11 O8 1.88(3) 3_846
W11 O5 1.93(3) .
W11 O4 2.44(4) 3_846
W11 O3 2.45(4) .
Cu1 O29 1.92(2) .
Cu1 N2 1.96(2) .
Cu1 N1 1.97(2) .
Cu1 N5 2.00(2) .
Cu2 O30 1.95(2) .
Cu2 N3 1.98(2) .
Cu2 N4 1.98(2) .
Cu2 Cl1 2.254(7) .
Cu2 O17 2.42(2) .
Si1 O1 1.59(3) 3_846
Si1 O1 1.59(3) .
Si1 O2 1.62(4) .
Si1 O2 1.62(4) 3_846
Si1 O4 1.65(4) .
Si1 O4 1.65(4) 3_846
Si1 O3 1.65(5) .
Si1 O3 1.65(5) 3_846
O1 O2 1.77(5) 3_846
O1 W4 2.39(3) 3_846
O1 W3 2.41(4) 3_846
O1 W8 2.45(4) 3_846
O2 O1 1.77(5) 3_846
O2 W2 2.43(4) 3_846
O2 W1 2.43(4) 3_846
O4 W11 2.44(4) 3_846
N5 C25 1.34(3) .
N5 C21 1.34(3) .
O11 W3 1.92(2) 3_846
O9 W3 1.90(2) 3_846
O8 W11 1.88(3) 3_846
N4 C16 1.35(3) .
N4 C20 1.36(4) .
N3 C15 1.34(3) .
N3 C11 1.39(3) .
O30 C26 1.25(3) .
O29 C26 1.24(3) .
N1 C1 1.33(3) .
N1 C5 1.34(4) .
N2 C10 1.32(4) .
N2 C6 1.38(3) .
C15 C14 1.39(4) .
C15 C16 1.44(4) .
C16 C17 1.39(4) .
C21 C22 1.40(4) .
C21 H21A 0.9300 .
C22 C23 1.37(4) .
C22 H22A 0.9300 .
C7 C6 1.36(3) .
C7 C8 1.37(4) .
C7 H7A 0.9300 .
C9 C10 1.39(4) .
C9 C8 1.41(5) .
C9 H9A 0.9300 .
C26 C25 1.55(4) .
C11 C12 1.38(4) .
C11 H11A 0.9300 .
C6 C5 1.43(4) .
C24 C25 1.37(4) .
C24 C23 1.37(4) .
C24 H24A 0.9300 .
C20 C19 1.38(4) .
C20 H20A 0.9300 .
C19 C18 1.36(5) .
C19 H19A 0.9300 .
C14 C13 1.40(5) .
C14 H14A 0.9300 .
C23 H23A 0.9300 .
C1 C2 1.42(4) .
C1 H1A 0.9300 .
C12 C13 1.34(5) .
C12 H12A 0.9300 .
C8 H8A 0.9300 .
C18 C17 1.34(5) .
C18 H18A 0.9300 .
C4 C3 1.31(5) .
C4 C5 1.46(4) .
C4 H4A 0.9300 .
C17 H17A 0.9300 .
C13 H13A 0.9300 .
C10 H10A 0.9300 .
C2 C3 1.39(4) .
C2 H2A 0.9300 .
C3 H3A 0.9300 .
O23 W1 1.89(2) 3_846
